data_4073355
loop_
_publ_author_name
'Guo, Ruiyun'
'Portscheller, Janelle L.'
'Day, Victor W.'
'Malinakova, Helena C.'

_publ_contact_author
; 
   Prof. Helena C. Malinakova 
   Department of Chemistry -- University of Kansas
   Malott Hall
   1251 Wescoe Hall Dr, Rm 2010 
   Lawrence, KS  66045-7582  USA 
;
_publ_section_title
;
 An Allylpalladium(IV) Intermediate in the Synthesis of Highly Substituted
 Benzoxepines and Benzopyrans via Reactions of Stable Pallada(II)cycles
 with Allyl Bromides
;
_journal_issue 15
_journal_name_full Organometallics
_journal_page_first 3874
_journal_paper_doi 10.1021/om7002865
_journal_volume 26
_journal_year 2007
_chemical_formula_sum 'C33 H49 Br N2 O7 Pd'
_chemical_formula_weight 772.05
_chemical_name_systematic
; 
 ? 
;
_space_group_IT_number 2
_symmetry_cell_setting triclinic
_symmetry_space_group_name_Hall '-P 1'
_symmetry_space_group_name_H-M 'P -1'
_atom_sites_solution_hydrogens geom
_atom_sites_solution_primary direct
_atom_sites_solution_secondary difmap
_audit_creation_method SHELXL-97
_cell_angle_alpha 102.346(2)
_cell_angle_beta 91.945(2)
_cell_angle_gamma 102.168(2)
_cell_formula_units_Z 2
_cell_length_a 8.2999(8)
_cell_length_b 10.7468(10)
_cell_length_c 20.757(2)
_cell_measurement_reflns_used 5262
_cell_measurement_temperature 100(2)
_cell_measurement_theta_max 30.50
_cell_measurement_theta_min 2.52
_cell_volume 1762.0(3)
_computing_cell_refinement 'Bruker SAINT'
_computing_data_collection 'Bruker SMART'
_computing_data_reduction 'Bruker SAINT'
_computing_molecular_graphics 'Bruker SHELXTL'
_computing_publication_material 'Bruker SHELXTL'
_computing_structure_refinement 'Bruker SHELXTL'
_computing_structure_solution 'Bruker SHELXTL'
_diffrn_ambient_temperature 100(2)
_diffrn_measured_fraction_theta_full 0.979
_diffrn_measured_fraction_theta_max 0.979
_diffrn_measurement_device_type 'Bruker SMART APEX CCD area detector'
_diffrn_measurement_method 'phi and omega scans'
_diffrn_radiation_monochromator graphite
_diffrn_radiation_source 'fine-focus sealed tube'
_diffrn_radiation_type MoK\a
_diffrn_radiation_wavelength 0.71073
_diffrn_reflns_av_R_equivalents 0.0295
_diffrn_reflns_av_sigmaI/netI 0.0428
_diffrn_reflns_limit_h_max 11
_diffrn_reflns_limit_h_min -11
_diffrn_reflns_limit_k_max 15
_diffrn_reflns_limit_k_min -15
_diffrn_reflns_limit_l_max 29
_diffrn_reflns_limit_l_min -29
_diffrn_reflns_number 21632
_diffrn_reflns_theta_full 30.59
_diffrn_reflns_theta_max 30.59
_diffrn_reflns_theta_min 2.43
_diffrn_standards_decay_% 0.00
_exptl_absorpt_coefficient_mu 1.707
_exptl_absorpt_correction_T_max 1.000
_exptl_absorpt_correction_T_min 0.834
_exptl_absorpt_correction_type empirical
_exptl_crystal_colour Yellow/gold
_exptl_crystal_density_diffrn 1.455
_exptl_crystal_density_meas 0
_exptl_crystal_density_method 'not measured'
_exptl_crystal_description Parallelepiped
_exptl_crystal_F_000 796
_exptl_crystal_size_max 0.36
_exptl_crystal_size_mid 0.28
_exptl_crystal_size_min 0.14
_refine_diff_density_max 1.609
_refine_diff_density_min -0.886
_refine_diff_density_rms 0.099
_refine_ls_extinction_method none
_refine_ls_goodness_of_fit_ref 1.028
_refine_ls_hydrogen_treatment mixed
_refine_ls_matrix_type full
_refine_ls_number_parameters 418
_refine_ls_number_reflns 10621
_refine_ls_number_restraints 0
_refine_ls_restrained_S_all 1.028
_refine_ls_R_factor_all 0.0461
_refine_ls_R_factor_gt 0.0371
_refine_ls_shift/su_max 0.001
_refine_ls_shift/su_mean 0.000
_refine_ls_structure_factor_coef Fsqd
_refine_ls_weighting_details 'calc w=1/[\s^2^(Fo^2^)+(0.0545P)^2^+0.0000P] where P=(Fo^2^+2Fc^2^)/3'
_refine_ls_weighting_scheme calc
_refine_ls_wR_factor_gt 0.0922
_refine_ls_wR_factor_ref 0.0946
_reflns_number_gt 8784
_reflns_number_total 10621
_reflns_threshold_expression >2sigma(I)
_cod_data_source_file om7002865_si.cif
_cod_data_source_block k48c(10)
_cod_depositor_comments
;
The following automatic conversions were performed:

'_symmetry_cell_setting' value 'Triclinic' changed to 'triclinic'
according to /home/saulius/struct/CIF-dictionaries/cif_core.dic
dictionary named 'cif_core.dic' version 2.4.1 from 2010-06-29.

Automatic conversion script
Id: cif_fix_values 1715 2011-07-08 13:25:40Z adriana 
;
_cod_original_cell_volume 1761.9(3)
_cod_original_sg_symbol_H-M P-1
_cod_database_code 4073355

loop_
_symmetry_equiv_pos_as_xyz
'x, y, z'
'-x, -y, -z'

loop_
_atom_site_label
_atom_site_type_symbol
_atom_site_fract_x
_atom_site_fract_y
_atom_site_fract_z
_atom_site_U_iso_or_equiv
_atom_site_adp_type
_atom_site_occupancy
_atom_site_symmetry_multiplicity
_atom_site_calc_flag
_atom_site_refinement_flags
_atom_site_disorder_assembly
_atom_site_disorder_group
Pd Pd 0.31246(2) -0.084646(15) 0.238612(8) 0.01738(5) Uani 1 1 d . . .
Br Br 0.54464(3) -0.17009(2) 0.270420(12) 0.02388(6) Uani 1 1 d . . .
O1 O 0.5074(2) -0.12372(15) 0.10157(8) 0.0234(3) Uani 1 1 d . . .
O2 O 0.4513(2) 0.16576(15) 0.20416(8) 0.0222(3) Uani 1 1 d . . .
O3 O 0.9276(2) 0.65007(17) 0.12534(9) 0.0334(4) Uani 1 1 d . . .
O4 O 0.3552(2) 0.01682(17) 0.08166(8) 0.0264(4) Uani 1 1 d . . .
O5 O 0.8060(2) 0.45751(17) 0.05796(9) 0.0330(4) Uani 1 1 d . . .
N1 N 0.0962(2) -0.03180(18) 0.21391(9) 0.0192(4) Uani 1 1 d . . .
N2 N 0.1362(2) -0.20802(18) 0.28356(9) 0.0213(4) Uani 1 1 d . . .
C1 C 0.4703(3) 0.0348(2) 0.19264(11) 0.0195(4) Uani 1 1 d . . .
H1 H 0.5869 0.0345 0.2064 0.023 Uiso 1 1 calc R . .
C2 C 0.4361(3) -0.0215(2) 0.11969(11) 0.0213(4) Uani 1 1 d . . .
C3 C 0.4847(3) -0.1881(2) 0.03179(11) 0.0256(5) Uani 1 1 d . . .
H3A H 0.5286 -0.1251 0.0047 0.031 Uiso 1 1 calc R . .
H3B H 0.3657 -0.2243 0.0180 0.031 Uiso 1 1 calc R . .
C4 C 0.5768(4) -0.2960(3) 0.02263(13) 0.0365(6) Uani 1 1 d . . .
H4A H 0.5643 -0.3415 -0.0241 0.055 Uiso 1 1 calc R . .
H4B H 0.5318 -0.3579 0.0495 0.055 Uiso 1 1 calc R . .
H4C H 0.6942 -0.2590 0.0365 0.055 Uiso 1 1 calc R . .
C5 C 0.5156(3) 0.2483(2) 0.26366(11) 0.0231(4) Uani 1 1 d . . .
C6 C 0.5827(3) 0.2095(2) 0.31597(12) 0.0286(5) Uani 1 1 d . . .
H6 H 0.5871 0.1207 0.3122 0.034 Uiso 1 1 calc R . .
C7 C 0.6440(4) 0.3025(3) 0.37444(13) 0.0373(6) Uani 1 1 d . . .
H7 H 0.6902 0.2765 0.4106 0.045 Uiso 1 1 calc R . .
C8 C 0.6378(4) 0.4322(3) 0.38008(13) 0.0375(6) Uani 1 1 d . . .
H8 H 0.6785 0.4949 0.4201 0.045 Uiso 1 1 calc R . .
C9 C 0.5724(3) 0.4697(3) 0.32729(13) 0.0333(6) Uani 1 1 d . . .
H9 H 0.5701 0.5591 0.3312 0.040 Uiso 1 1 calc R . .
C10 C 0.5094(3) 0.3800(2) 0.26827(12) 0.0257(5) Uani 1 1 d . . .
C11 C 0.4495(3) 0.4245(2) 0.20947(13) 0.0285(5) Uani 1 1 d . . .
H11A H 0.3466 0.3626 0.1879 0.034 Uiso 1 1 calc R . .
H11B H 0.4239 0.5115 0.2246 0.034 Uiso 1 1 calc R . .
C12 C 0.5785(3) 0.4323(2) 0.16020(12) 0.0265(5) Uani 1 1 d . . .
H12 H 0.5908 0.3529 0.1324 0.032 Uiso 1 1 calc R . .
C13 C 0.6752(3) 0.5418(2) 0.15311(12) 0.0255(5) Uani 1 1 d . . .
H13 H 0.6609 0.6226 0.1788 0.031 Uiso 1 1 calc R . .
C14 C 0.8045(3) 0.5422(2) 0.10658(12) 0.0262(5) Uani 1 1 d . . .
C15 C 1.0662(4) 0.6557(3) 0.08480(15) 0.0428(7) Uani 1 1 d . . .
H15A H 1.1509 0.7351 0.1034 0.064 Uiso 1 1 calc R . .
H15B H 1.0286 0.6567 0.0397 0.064 Uiso 1 1 calc R . .
H15C H 1.1130 0.5789 0.0838 0.064 Uiso 1 1 calc R . .
C21 C 0.0658(3) 0.0637(2) 0.17508(11) 0.0214(4) Uani 1 1 d . . .
H21 H 0.1752 0.1080 0.1629 0.026 Uiso 1 1 calc R . .
C22 C -0.0408(3) -0.0070(2) 0.11087(12) 0.0248(5) Uani 1 1 d . . .
H22A H 0.0151 -0.0711 0.0845 0.030 Uiso 1 1 calc R . .
H22B H -0.1485 -0.0551 0.1213 0.030 Uiso 1 1 calc R . .
C23 C -0.0692(3) 0.0909(3) 0.07087(13) 0.0296(5) Uani 1 1 d . . .
H23A H -0.1415 0.0444 0.0302 0.036 Uiso 1 1 calc R . .
H23B H 0.0378 0.1339 0.0574 0.036 Uiso 1 1 calc R . .
C24 C -0.1495(3) 0.1942(2) 0.11128(13) 0.0293(5) Uani 1 1 d . . .
H24A H -0.1630 0.2584 0.0849 0.035 Uiso 1 1 calc R . .
H24B H -0.2607 0.1519 0.1214 0.035 Uiso 1 1 calc R . .
C25 C -0.0462(3) 0.2643(2) 0.17518(14) 0.0324(6) Uani 1 1 d . . .
H25A H -0.1053 0.3259 0.2016 0.039 Uiso 1 1 calc R . .
H25B H 0.0597 0.3157 0.1650 0.039 Uiso 1 1 calc R . .
C26 C -0.0101(3) 0.1683(2) 0.21621(12) 0.0284(5) Uani 1 1 d . . .
H26A H 0.0668 0.2167 0.2553 0.034 Uiso 1 1 calc R . .
H26B H -0.1142 0.1263 0.2322 0.034 Uiso 1 1 calc R . .
C27 C -0.0312(3) -0.0990(2) 0.23371(12) 0.0270(5) Uani 1 1 d . . .
H27 H -0.1384 -0.0864 0.2239 0.032 Uiso 1 1 calc R . .
C28 C -0.0096(3) -0.1956(2) 0.27175(12) 0.0273(5) Uani 1 1 d . . .
H28 H -0.1017 -0.2470 0.2870 0.033 Uiso 1 1 calc R . .
C29 C 0.1689(3) -0.3014(2) 0.32207(12) 0.0242(5) Uani 1 1 d . . .
H29 H 0.2591 -0.3406 0.3013 0.029 Uiso 1 1 calc R . .
C30 C 0.2377(4) -0.2244(3) 0.39176(12) 0.0314(5) Uani 1 1 d . . .
H30A H 0.1516 -0.1847 0.4145 0.038 Uiso 1 1 calc R . .
H30B H 0.3330 -0.1532 0.3891 0.038 Uiso 1 1 calc R . .
C31 C 0.2927(4) -0.3157(3) 0.43120(14) 0.0445(7) Uani 1 1 d . . .
H31A H 0.3883 -0.3462 0.4114 0.053 Uiso 1 1 calc R . .
H31B H 0.3292 -0.2665 0.4772 0.053 Uiso 1 1 calc R . .
C32 C 0.1550(5) -0.4334(3) 0.43217(17) 0.0521(9) Uani 1 1 d . . .
H32A H 0.1983 -0.4936 0.4546 0.063 Uiso 1 1 calc R . .
H32B H 0.0654 -0.4043 0.4574 0.063 Uiso 1 1 calc R . .
C33 C 0.0862(4) -0.5049(3) 0.36245(17) 0.0473(8) Uani 1 1 d . . .
H33A H -0.0068 -0.5785 0.3643 0.057 Uiso 1 1 calc R . .
H33B H 0.1731 -0.5415 0.3387 0.057 Uiso 1 1 calc R . .
C34 C 0.0252(4) -0.4138(3) 0.32415(16) 0.0375(6) Uani 1 1 d . . .
H34A H -0.0173 -0.4625 0.2786 0.045 Uiso 1 1 calc R . .
H34B H -0.0656 -0.3799 0.3463 0.045 Uiso 1 1 calc R . .
O1S O 0.1868(6) 0.2687(4) 0.5175(2) 0.0755(18) Uani 0.621(7) 1 d P A 1
O2S O 0.2772(5) 0.0967(3) 0.48375(13) 0.0854(10) Uani 1 1 d . A 1
C1S C 0.2028(6) 0.1873(4) 0.3963(2) 0.0682(11) Uani 1 1 d . A 1
H1SA H 0.1680 0.2648 0.3884 0.102 Uiso 1 1 calc R A 1
H1SB H 0.1168 0.1091 0.3769 0.102 Uiso 1 1 calc R A 1
H1SC H 0.3061 0.1804 0.3757 0.102 Uiso 1 1 calc R A 1
C2S C 0.2292(6) 0.1988(4) 0.4686(2) 0.0760(13) Uani 0.621(7) 1 d P A 1
C3S C 0.3195(10) 0.0760(8) 0.5476(3) 0.069(2) Uani 0.621(7) 1 d P A 1
H3SA H 0.4236 0.0448 0.5460 0.083 Uiso 0.621(7) 1 calc PR A 1
H3SB H 0.3402 0.1607 0.5803 0.083 Uiso 0.621(7) 1 calc PR A 1
C4S C 0.2039(9) -0.0096(5) 0.5683(2) 0.130(3) Uani 1 1 d . A 1
H4SA H 0.2423 -0.0202 0.6115 0.195 Uiso 1 1 calc R A 1
H4SB H 0.1827 -0.0941 0.5364 0.195 Uiso 1 1 calc R A 1
H4SC H 0.1017 0.0224 0.5721 0.195 Uiso 1 1 calc R A 1
O1S' O 0.2032(14) 0.2056(12) 0.5832(5) 0.114(4) Uani 0.379(7) 1 d P A 2
C2S' C 0.2263(11) 0.1060(9) 0.5517(4) 0.039(2) Uani 0.379(7) 1 d P A 2
C3S' C 0.2292(6) 0.1988(4) 0.4686(2) 0.0760(13) Uani 0.379(7) 1 d P A 2
H3SA H 0.3129 0.2808 0.4861 0.091 Uiso 0.379(7) 1 d PR A 2
H3SB H 0.1254 0.2114 0.4883 0.091 Uiso 0.379(7) 1 d PR A 2

loop_
_atom_site_aniso_label
_atom_site_aniso_U_11
_atom_site_aniso_U_22
_atom_site_aniso_U_33
_atom_site_aniso_U_23
_atom_site_aniso_U_13
_atom_site_aniso_U_12
Pd 0.01731(8) 0.01607(8) 0.02009(8) 0.00599(6) 0.00193(6) 0.00467(6)
Br 0.02095(11) 0.02362(12) 0.03161(13) 0.01223(9) 0.00356(9) 0.00869(9)
O1 0.0285(9) 0.0221(8) 0.0210(8) 0.0047(6) 0.0002(6) 0.0087(7)
O2 0.0238(8) 0.0162(7) 0.0264(8) 0.0062(6) -0.0004(6) 0.0031(6)
O3 0.0347(10) 0.0256(9) 0.0343(10) 0.0003(7) 0.0112(8) -0.0006(8)
O4 0.0283(9) 0.0305(9) 0.0250(8) 0.0105(7) 0.0027(7) 0.0125(7)
O5 0.0425(11) 0.0237(9) 0.0310(9) 0.0030(7) 0.0077(8) 0.0059(8)
N1 0.0177(9) 0.0191(9) 0.0221(9) 0.0057(7) 0.0025(7) 0.0054(7)
N2 0.0237(10) 0.0187(9) 0.0226(9) 0.0062(7) 0.0046(7) 0.0053(7)
C1 0.0177(10) 0.0167(10) 0.0250(11) 0.0065(8) 0.0021(8) 0.0037(8)
C2 0.0191(10) 0.0214(10) 0.0238(11) 0.0078(8) 0.0028(8) 0.0028(8)
C3 0.0305(12) 0.0265(12) 0.0210(11) 0.0054(9) 0.0011(9) 0.0088(10)
C4 0.0453(16) 0.0343(14) 0.0287(13) -0.0027(11) -0.0053(11) 0.0177(12)
C5 0.0206(11) 0.0210(11) 0.0259(11) 0.0048(9) 0.0030(9) 0.0007(8)
C6 0.0346(14) 0.0241(12) 0.0265(12) 0.0078(9) 0.0017(10) 0.0030(10)
C7 0.0479(17) 0.0362(14) 0.0239(12) 0.0058(11) 0.0000(11) 0.0025(12)
C8 0.0465(17) 0.0317(14) 0.0264(13) -0.0022(10) 0.0038(12) 0.0002(12)
C9 0.0384(15) 0.0227(12) 0.0366(14) 0.0018(10) 0.0116(11) 0.0053(10)
C10 0.0235(12) 0.0220(11) 0.0314(12) 0.0065(9) 0.0085(9) 0.0034(9)
C11 0.0262(12) 0.0229(11) 0.0391(14) 0.0101(10) 0.0045(10) 0.0076(9)
C12 0.0305(13) 0.0225(11) 0.0278(12) 0.0059(9) -0.0004(10) 0.0088(9)
C13 0.0308(12) 0.0181(10) 0.0275(12) 0.0044(9) 0.0024(9) 0.0058(9)
C14 0.0329(13) 0.0191(11) 0.0288(12) 0.0090(9) 0.0014(10) 0.0070(9)
C15 0.0416(16) 0.0351(15) 0.0458(17) 0.0028(13) 0.0194(13) -0.0007(12)
C21 0.0182(10) 0.0204(10) 0.0271(11) 0.0078(9) 0.0007(8) 0.0052(8)
C22 0.0275(12) 0.0229(11) 0.0261(11) 0.0072(9) 0.0003(9) 0.0088(9)
C23 0.0295(13) 0.0330(13) 0.0299(13) 0.0124(10) -0.0009(10) 0.0102(10)
C24 0.0249(12) 0.0286(12) 0.0393(14) 0.0153(11) 0.0003(10) 0.0095(10)
C25 0.0303(13) 0.0224(12) 0.0468(16) 0.0085(11) -0.0017(11) 0.0107(10)
C26 0.0297(13) 0.0257(12) 0.0304(12) 0.0031(10) -0.0015(10) 0.0111(10)
C27 0.0217(11) 0.0310(12) 0.0324(13) 0.0130(10) 0.0035(9) 0.0087(9)
C28 0.0221(11) 0.0294(12) 0.0330(13) 0.0141(10) 0.0056(9) 0.0042(9)
C29 0.0287(12) 0.0215(11) 0.0260(11) 0.0096(9) 0.0067(9) 0.0085(9)
C30 0.0444(15) 0.0311(13) 0.0245(12) 0.0103(10) 0.0068(11) 0.0168(11)
C31 0.068(2) 0.0477(17) 0.0292(14) 0.0169(13) 0.0061(14) 0.0288(16)
C32 0.067(2) 0.056(2) 0.057(2) 0.0407(17) 0.0307(17) 0.0336(18)
C33 0.0475(18) 0.0335(15) 0.074(2) 0.0345(15) 0.0213(16) 0.0140(13)
C34 0.0353(15) 0.0263(13) 0.0566(18) 0.0207(12) 0.0112(13) 0.0064(11)
O1S 0.082(3) 0.053(3) 0.078(3) -0.015(2) 0.024(3) 0.015(2)
O2S 0.149(3) 0.0481(15) 0.0511(16) 0.0102(13) -0.0138(17) 0.0081(18)
C1S 0.079(3) 0.066(3) 0.075(3) 0.040(2) 0.019(2) 0.025(2)
C2S 0.080(3) 0.055(2) 0.083(3) -0.009(2) -0.002(2) 0.020(2)
C3S 0.067(5) 0.085(5) 0.043(3) 0.011(3) -0.014(3) -0.005(4)
C4S 0.239(8) 0.070(3) 0.043(2) 0.009(2) -0.023(4) -0.041(4)
O1S' 0.131(9) 0.149(10) 0.087(7) 0.053(7) 0.023(6) 0.057(8)
C2S' 0.026(4) 0.049(5) 0.041(4) -0.006(4) 0.004(3) 0.021(4)
C3S' 0.080(3) 0.055(2) 0.083(3) -0.009(2) -0.002(2) 0.020(2)

loop_
_atom_type_symbol
_atom_type_description
_atom_type_scat_dispersion_real
_atom_type_scat_dispersion_imag
_atom_type_scat_source
C C 0.0033 0.0016 'International Tables Vol C Tables 4.2.6.8 and 6.1.1.4'
H H 0.0000 0.0000 'International Tables Vol C Tables 4.2.6.8 and 6.1.1.4'
N N 0.0061 0.0033 'International Tables Vol C Tables 4.2.6.8 and 6.1.1.4'
O O 0.0106 0.0060 'International Tables Vol C Tables 4.2.6.8 and 6.1.1.4'
Br Br -0.2901 2.4595 'International Tables Vol C Tables 4.2.6.8 and 6.1.1.4'
Pd Pd -0.9988 1.0072 'International Tables Vol C Tables 4.2.6.8 and 6.1.1.4'

loop_
_geom_angle_atom_site_label_1
_geom_angle_atom_site_label_2
_geom_angle_atom_site_label_3
_geom_angle
C1 Pd N1 97.93(8)
C1 Pd N2 176.85(8)
N1 Pd N2 79.06(7)
C1 Pd Br 88.69(6)
N1 Pd Br 173.05(5)
N2 Pd Br 94.29(5)
C2 O1 C3 116.33(17)
C5 O2 C1 118.04(17)
C14 O3 C15 115.5(2)
C27 N1 C21 116.67(19)
C27 N1 Pd 112.27(15)
C21 N1 Pd 130.97(14)
C28 N2 C29 121.1(2)
C28 N2 Pd 111.62(16)
C29 N2 Pd 127.22(15)
O2 C1 C2 107.04(17)
O2 C1 Pd 115.11(14)
C2 C1 Pd 106.90(14)
O4 C2 O1 123.8(2)
O4 C2 C1 126.0(2)
O1 C2 C1 110.25(18)
O1 C3 C4 107.30(19)
O2 C5 C6 124.4(2)
O2 C5 C10 114.6(2)
C6 C5 C10 121.0(2)
C5 C6 C7 119.3(2)
C8 C7 C6 120.5(3)
C9 C8 C7 119.6(2)
C8 C9 C10 121.7(2)
C9 C10 C5 117.9(2)
C9 C10 C11 120.8(2)
C5 C10 C11 121.1(2)
C12 C11 C10 110.9(2)
C13 C12 C11 124.4(2)
C12 C13 C14 121.8(2)
O5 C14 O3 122.8(2)
O5 C14 C13 125.9(2)
O3 C14 C13 111.4(2)
N1 C21 C26 111.14(18)
N1 C21 C22 110.42(18)
C26 C21 C22 111.94(19)
C23 C22 C21 110.2(2)
C22 C23 C24 110.9(2)
C25 C24 C23 111.3(2)
C24 C25 C26 111.8(2)
C21 C26 C25 110.9(2)
N1 C27 C28 119.3(2)
N2 C28 C27 117.6(2)
N2 C29 C34 116.3(2)
N2 C29 C30 108.04(19)
C34 C29 C30 111.2(2)
C29 C30 C31 109.8(2)
C32 C31 C30 112.1(3)
C33 C32 C31 110.7(2)
C32 C33 C34 111.6(3)
C29 C34 C33 108.6(2)
C2S O2S C3S 129.0(5)
O1S C2S O2S 111.7(5)
O1S C2S C1S 133.2(5)
O2S C2S C1S 113.4(3)
C4S C3S O2S 114.1(5)

loop_
_geom_bond_atom_site_label_1
_geom_bond_atom_site_label_2
_geom_bond_distance
Pd C1 2.043(2)
Pd N1 2.0736(18)
Pd N2 2.1386(19)
Pd Br 2.4314(3)
O1 C2 1.345(3)
O1 C3 1.453(3)
O2 C5 1.373(3)
O2 C1 1.420(3)
O3 C14 1.349(3)
O3 C15 1.447(3)
O4 C2 1.210(3)
O5 C14 1.208(3)
N1 C27 1.282(3)
N1 C21 1.488(3)
N2 C28 1.266(3)
N2 C29 1.470(3)
C1 C2 1.499(3)
C3 C4 1.501(3)
C5 C6 1.383(3)
C5 C10 1.410(3)
C6 C7 1.398(4)
C7 C8 1.386(4)
C8 C9 1.378(4)
C9 C10 1.394(3)
C10 C11 1.508(3)
C11 C12 1.507(3)
C12 C13 1.317(3)
C13 C14 1.468(3)
C21 C26 1.521(3)
C21 C22 1.530(3)
C22 C23 1.522(3)
C23 C24 1.527(4)
C24 C25 1.512(4)
C25 C26 1.539(3)
C27 C28 1.467(3)
C29 C34 1.518(3)
C29 C30 1.528(3)
C30 C31 1.532(4)
C31 C32 1.520(5)
C32 C33 1.515(5)
C33 C34 1.536(4)
O1S C2S 1.237(5)
O2S C2S 1.336(5)
O2S C3S 1.434(7)
C1S C2S 1.484(6)
C3S C4S 1.333(8)
O1S' C2S' 1.185(13)

loop_
_geom_torsion_atom_site_label_1
_geom_torsion_atom_site_label_2
_geom_torsion_atom_site_label_3
_geom_torsion_atom_site_label_4
_geom_torsion
C1 Pd N1 C27 176.19(17)
N2 Pd N1 C27 -2.89(16)
Br Pd N1 C27 14.2(5)
C1 Pd N1 C21 -0.24(19)
N2 Pd N1 C21 -179.31(19)
Br Pd N1 C21 -162.2(3)
C1 Pd N2 C28 -13.9(15)
N1 Pd N2 C28 3.00(17)
Br Pd N2 C28 -174.96(17)
C1 Pd N2 C29 164.1(14)
N1 Pd N2 C29 -179.00(19)
Br Pd N2 C29 3.05(18)
C5 O2 C1 C2 -163.84(18)
C5 O2 C1 Pd 77.5(2)
N1 Pd C1 O2 46.39(16)
N2 Pd C1 O2 63.1(15)
Br Pd C1 O2 -135.76(15)
N1 Pd C1 C2 -72.35(15)
N2 Pd C1 C2 -55.6(15)
Br Pd C1 C2 105.51(14)
C3 O1 C2 O4 0.7(3)
C3 O1 C2 C1 -179.86(18)
O2 C1 C2 O4 -22.9(3)
Pd C1 C2 O4 100.9(2)
O2 C1 C2 O1 157.68(17)
Pd C1 C2 O1 -78.47(19)
C2 O1 C3 C4 178.7(2)
C1 O2 C5 C6 -7.0(3)
C1 O2 C5 C10 172.74(19)
O2 C5 C6 C7 -179.7(2)
C10 C5 C6 C7 0.5(4)
C5 C6 C7 C8 0.0(4)
C6 C7 C8 C9 -0.7(4)
C7 C8 C9 C10 1.0(4)
C8 C9 C10 C5 -0.5(4)
C8 C9 C10 C11 -175.6(2)
O2 C5 C10 C9 180.0(2)
C6 C5 C10 C9 -0.2(4)
O2 C5 C10 C11 -5.0(3)
C6 C5 C10 C11 174.8(2)
C9 C10 C11 C12 100.0(3)
C5 C10 C11 C12 -74.9(3)
C10 C11 C12 C13 -102.8(3)
C11 C12 C13 C14 176.7(2)
C15 O3 C14 O5 -2.5(4)
C15 O3 C14 C13 176.3(2)
C12 C13 C14 O5 24.3(4)
C12 C13 C14 O3 -154.5(2)
C27 N1 C21 C26 62.6(3)
Pd N1 C21 C26 -121.10(19)
C27 N1 C21 C22 -62.2(3)
Pd N1 C21 C22 114.06(19)
N1 C21 C22 C23 -179.13(19)
C26 C21 C22 C23 56.5(3)
C21 C22 C23 C24 -57.2(3)
C22 C23 C24 C25 57.0(3)
C23 C24 C25 C26 -54.9(3)
N1 C21 C26 C25 -178.26(19)
C22 C21 C26 C25 -54.3(3)
C24 C25 C26 C21 53.4(3)
C21 N1 C27 C28 179.5(2)
Pd N1 C27 C28 2.5(3)
C29 N2 C28 C27 179.2(2)
Pd N2 C28 C27 -2.6(3)
N1 C27 C28 N2 0.2(4)
C28 N2 C29 C34 22.5(3)
Pd N2 C29 C34 -155.35(18)
C28 N2 C29 C30 -103.4(3)
Pd N2 C29 C30 78.8(2)
N2 C29 C30 C31 -173.4(2)
C34 C29 C30 C31 57.9(3)
C29 C30 C31 C32 -54.7(3)
C30 C31 C32 C33 54.2(3)
C31 C32 C33 C34 -56.2(3)
N2 C29 C34 C33 176.3(2)
C30 C29 C34 C33 -59.5(3)
C32 C33 C34 C29 58.7(3)
C3S O2S C2S O1S -15.3(8)
C3S O2S C2S C1S 177.6(5)
C2S O2S C3S C4S 105.1(8)
